data_2100415
loop_
_publ_author_name
'Jurchescu, Oana D.'
'Meetsma, Auke'
'Palstra, Thomas T.M.'

_publ_section_title
;
 Low-temperature structure of rubrene single crystals grown by vapor
 transport
;
_journal_coeditor_code BK5027
_journal_issue 2
_journal_name_full 'Acta Crystallographica Section B'
_journal_page_first 330
_journal_page_last 334
_journal_paper_doi 10.1107/S0108768106003053
_journal_volume 62
_journal_year 2006
_chemical_formula_moiety 'C42 H28'
_chemical_formula_sum 'C42 H28'
_chemical_formula_weight 532.68
_chemical_name_systematic ' ?'
_space_group_IT_number 64
_symmetry_cell_setting orthorhombic
_symmetry_space_group_name_Hall '-C 2ac 2'
_symmetry_space_group_name_H-M 'C m c a'
_atom_sites_solution_hydrogens difmap
_atom_sites_solution_primary direct
_atom_sites_solution_secondary direct
_cell_angle_alpha 90
_cell_angle_beta 90
_cell_angle_gamma 90
_cell_formula_units_Z 4
_cell_length_a 26.818(5)
_cell_length_b 7.1740(10)
_cell_length_c 14.348(3)
_cell_measurement_reflns_used 3849
_cell_measurement_temperature 235.0(10)
_cell_measurement_theta_max 27.39
_cell_measurement_theta_min 2.84
_cell_volume 2760.4(9)
_computing_cell_refinement 'SAINT, Bruker Version 6.02A, 2000'
_computing_data_collection 'SMART, Bruker Version 5.624, 2001'
_computing_data_reduction 'XPREP, Bruker Version 5.1/NT, 2000'
_computing_molecular_graphics
;
 PLUTO (Meetsma, 2004)
 PLATON (Spek, 2003)
;
_computing_publication_material 'PLATON (Spek, 2003)'
_computing_structure_refinement 'SHELXL-97 (Sheldrick, 1997)'
_computing_structure_solution
;
 SIR-97 (Altomare et al., 1999)
;
_diffrn_ambient_temperature 235.0(10)
_diffrn_detector_area_resol_mean '4096x4096 / 62x62 (binned 512)'
_diffrn_measured_fraction_theta_full 0.998
_diffrn_measured_fraction_theta_max 0.998
_diffrn_measurement_device_type
;
  Bruker Smart Apex; CCD area detector
;
_diffrn_measurement_method 'phi and omega scans'
_diffrn_radiation_monochromator 'parallel mounted graphite'
_diffrn_radiation_source 'fine focus sealed Siemens Mo tube '
_diffrn_radiation_type MoK\a
_diffrn_radiation_wavelength 0.71073
_diffrn_reflns_av_R_equivalents 0.0517
_diffrn_reflns_av_sigmaI/netI 0.0360
_diffrn_reflns_limit_h_max 33
_diffrn_reflns_limit_h_min -33
_diffrn_reflns_limit_k_max 8
_diffrn_reflns_limit_k_min -8
_diffrn_reflns_limit_l_max 17
_diffrn_reflns_limit_l_min -16
_diffrn_reflns_number 10021
_diffrn_reflns_reduction_process
;
 Intensity data were corrected for Lorentz and polarization
  effects, decay and absorption and reduced to F~o~^2^
  using SAINT (Bruker, 2000) and SADABS (Sheldrick, 2001)
;
_diffrn_reflns_theta_full 25.00
_diffrn_reflns_theta_max 26.37
_diffrn_reflns_theta_min 3.04
_diffrn_standards_decay_% 0
_diffrn_standards_number 0
_exptl_absorpt_coefficient_mu 0.073
_exptl_absorpt_correction_T_max 0.992
_exptl_absorpt_correction_T_min 0.952
_exptl_absorpt_correction_type multi-scan
_exptl_absorpt_process_details '(SADABS, Sheldrick, Bruker, 2000))'
_exptl_crystal_colour orange
_exptl_crystal_density_diffrn 1.282
_exptl_crystal_density_method 'not measured'
_exptl_crystal_description platelet
_exptl_crystal_F_000 1120
_exptl_crystal_size_max 0.51
_exptl_crystal_size_mid 0.45
_exptl_crystal_size_min 0.03
_refine_diff_density_max 0.236
_refine_diff_density_min -0.186
_refine_ls_extinction_method none
_refine_ls_goodness_of_fit_ref 1.034
_refine_ls_hydrogen_treatment refall
_refine_ls_matrix_type full
_refine_ls_number_parameters 124
_refine_ls_number_reflns 1437
_refine_ls_number_restraints 0
_refine_ls_restrained_S_all 1.034
_refine_ls_R_factor_all 0.0708
_refine_ls_R_factor_gt 0.0405
_refine_ls_shift/su_max 0.000
_refine_ls_shift/su_mean 0.000
_refine_ls_structure_factor_coef Fsqd
_refine_ls_weighting_details
;calc w=1/[\s^2^(Fo^2^)+(0.0433P)^2^+2.1676P]
 where P=(Fo^2^+2Fc^2^)/3
;
_refine_ls_weighting_scheme calc
_refine_ls_wR_factor_gt 0.0931
_refine_ls_wR_factor_ref 0.1092
_reflns_number_gt 997
_reflns_number_total 1437
_reflns_threshold_expression I>2\s(I)
_cod_data_source_file bk5027.cif
_cod_data_source_block 235K
_cod_depositor_comments
;
The following automatic conversions were performed:
'_symmetry_cell_setting' value 'Orthorhombic' changed to 'orthorhombic'
according to '/home/saulius/struct/CIF-dictionaries/cif_core.dic'
dictionary named 'cif_core.dic' version 2.4.1 from
2010-06-29.

'_exptl_absorpt_correction_type' value 'Multi-Scan' changed
to 'multi-scan' according to
'/home/saulius/struct/CIF-dictionaries/cif_core.dic' dictionary named
'cif_core.dic' version 2.4.1 from 2010-06-29.

Automatic conversion script
Id: cif_fix_enum 1527 2010-12-29 10:47:43Z saulius 

The following automatic conversions were performed:

'_symmetry_cell_setting' value 'Orthorhombic' changed to
'orthorhombic' according to
/home/saulius/struct/CIF-dictionaries/cif_core.dic dictionary named
'cif_core.dic' version 2.4.1 from
2010-06-29.

'_exptl_absorpt_correction_type' value 'Multi-Scan'
changed to 'multi-scan' according to
/home/saulius/struct/CIF-dictionaries/cif_core.dic dictionary named
'cif_core.dic' version 2.4.1 from 2010-06-29.

Automatic conversion script
Id: cif_fix_values 1715 2011-07-08 13:25:40Z adriana 
;
_cod_original_cell_volume 2760.5(9)
_cod_original_sg_symbol_Hall '-C 2bc 2'
_cod_database_code 2100415

loop_
_symmetry_equiv_pos_site_id
_symmetry_equiv_pos_as_xyz
1 x,y,z
2 -x,1/2-y,1/2+z
3 x,-y,-z
4 -x,1/2+y,1/2-z
5 -x,-y,-z
6 x,1/2+y,1/2-z
7 -x,y,z
8 x,1/2-y,1/2+z
9 1/2+x,1/2+y,z
10 1/2-x,-y,1/2+z
11 1/2+x,1/2-y,-z
12 1/2-x,y,1/2-z
13 1/2-x,1/2-y,-z
14 1/2+x,y,1/2-z
15 1/2-x,1/2+y,z
16 1/2+x,-y,1/2+z

loop_
_atom_site_aniso_label
_atom_site_aniso_U_11
_atom_site_aniso_U_22
_atom_site_aniso_U_33
_atom_site_aniso_U_12
_atom_site_aniso_U_13
_atom_site_aniso_U_23
C1 0.0276(11) 0.0238(12) 0.0198(11) 0.0000 0.0000 -0.0019(9)
C2 0.0285(8) 0.0245(8) 0.0207(8) 0.0034(7) 0.0011(6) -0.0014(7)
C3 0.0322(8) 0.0234(8) 0.0185(8) 0.0016(7) 0.0015(6) -0.0018(6)
C4 0.0349(9) 0.0286(9) 0.0297(9) 0.0060(7) 0.0020(7) 0.0032(8)
C5 0.0483(10) 0.0258(9) 0.0323(10) 0.0064(8) 0.0013(8) 0.0070(8)
C6 0.0278(8) 0.0276(9) 0.0241(8) 0.0013(7) -0.0002(6) 0.0059(7)
C7 0.0319(9) 0.0312(10) 0.0395(11) 0.0022(8) 0.0055(8) 0.0008(8)
C8 0.0302(9) 0.0481(12) 0.0595(14) 0.0061(9) 0.0090(9) 0.0093(11)
C9 0.0276(10) 0.0661(14) 0.0579(14) -0.0019(10) -0.0065(9) 0.0168(12)
C10 0.0466(11) 0.0660(15) 0.0364(11) -0.0077(11) -0.0132(9) 0.0001(11)
C11 0.0367(9) 0.0429(11) 0.0296(9) 0.0027(8) -0.0011(8) -0.0012(8)

loop_
_atom_site_type_symbol
_atom_site_label
_atom_site_fract_x
_atom_site_fract_y
_atom_site_fract_z
_atom_site_U_iso_or_equiv
_atom_site_thermal_displace_type
_atom_site_occupancy
C C1 0.02725(7) 0.00000 0.00000 0.0237(7) Uani 1.000
C C2 0.05282(5) -0.1437(2) 0.04905(11) 0.0246(5) Uani 1.000
C C3 0.02673(5) -0.2940(2) 0.08752(10) 0.0247(5) Uani 1.000
C C4 0.05163(6) -0.4448(2) 0.13381(12) 0.0311(5) Uani 1.000
C C5 0.02624(7) -0.5852(2) 0.17462(12) 0.0355(6) Uani 1.000
C C6 0.10725(6) -0.1332(2) 0.07259(11) 0.0265(5) Uani 1.000
C C7 0.14260(6) -0.2455(3) 0.02974(13) 0.0342(6) Uani 1.000
C C8 0.19131(6) -0.2471(3) 0.06057(15) 0.0459(7) Uani 1.000
C C9 0.20583(7) -0.1364(3) 0.13366(15) 0.0505(7) Uani 1.000
C C10 0.17143(7) -0.0242(3) 0.17699(14) 0.0497(7) Uani 1.000
C C11 0.12234(7) -0.0230(3) 0.14690(12) 0.0364(6) Uani 1.000
H H4 0.0880(6) -0.443(2) 0.1359(12) 0.033(5) Uiso 1.000
H H5 0.0443(6) -0.682(3) 0.2055(12) 0.042(5) Uiso 1.000
H H7 0.1326(6) -0.324(2) -0.0238(12) 0.032(5) Uiso 1.000
H H8 0.2163(7) -0.325(3) 0.0277(13) 0.055(6) Uiso 1.000
H H9 0.2410(8) -0.137(3) 0.1527(13) 0.060(6) Uiso 1.000
H H10 0.1796(7) 0.052(3) 0.2290(15) 0.060(6) Uiso 1.000
H H11 0.0971(7) 0.054(3) 0.1768(13) 0.041(5) Uiso 1.000

loop_
_atom_type_symbol
_atom_type_description
_atom_type_scat_dispersion_real
_atom_type_scat_dispersion_imag
_atom_type_scat_source
H H 0.0000 0.0000 'International Tables Vol C Tables 4.2.6.8 and 6.1.1.4'
C C 0.0033 0.0016 'International Tables Vol C Tables 4.2.6.8 and 6.1.1.4'

loop_
_geom_angle_atom_site_label_1
_geom_angle_atom_site_label_2
_geom_angle_atom_site_label_3
_geom_angle_site_symmetry_1
_geom_angle_site_symmetry_3
_geom_angle
_geom_angle_publ_flag
C2 C1 C2 . 3_555 122.43(15) no
C1 C1 C2 5_555 . 118.78(9) no
C1 C1 C2 5_555 3_555 118.78(9) no
C1 C2 C3 . . 120.80(13) no
C1 C2 C6 . . 122.92(13) no
C3 C2 C6 . . 115.88(13) no
C2 C3 C4 . . 122.09(13) no
C2 C3 C3 . 7_555 120.01(13) no
C3 C3 C4 7_555 . 117.75(13) no
C3 C4 C5 . . 121.94(15) no
C4 C5 C5 . 7_555 120.30(15) no
C2 C6 C7 . . 122.40(14) no
C2 C6 C11 . . 119.04(14) no
C7 C6 C11 . . 118.16(16) no
C6 C7 C8 . . 120.65(18) no
C7 C8 C9 . . 120.61(18) no
C8 C9 C10 . . 119.65(17) no
C9 C10 C11 . . 120.06(19) no
C6 C11 C10 . . 120.86(18) no
C3 C4 H4 . . 118.0(9) no
C5 C4 H4 . . 120.1(9) no
C4 C5 H5 . . 119.2(11) no
C5 C5 H5 7_555 . 120.5(10) no
C6 C7 H7 . . 119.3(9) no
C8 C7 H7 . . 120.1(9) no
C7 C8 H8 . . 119.5(11) no
C9 C8 H8 . . 119.9(11) no
C8 C9 H9 . . 118.9(12) no
C10 C9 H9 . . 121.5(12) no
C9 C10 H10 . . 122.5(12) no
C11 C10 H10 . . 117.4(12) no
C6 C11 H11 . . 117.3(11) no
C10 C11 H11 . . 121.8(11) no

loop_
_geom_bond_atom_site_label_1
_geom_bond_atom_site_label_2
_geom_bond_site_symmetry_2
_geom_bond_distance
_geom_bond_publ_flag
C1 C2 . 1.4242(17) no
C1 C2 3_555 1.4242(17) no
C1 C1 5_555 1.462(3) no
C2 C3 . 1.399(2) no
C2 C6 . 1.500(2) no
C3 C4 . 1.434(2) no
C3 C3 7_555 1.4337(19) no
C4 C5 . 1.349(2) no
C5 C5 7_555 1.407(3) no
C6 C7 . 1.388(2) no
C6 C11 . 1.388(2) no
C7 C8 . 1.379(2) no
C8 C9 . 1.372(3) no
C9 C10 . 1.373(3) no
C10 C11 . 1.386(3) no
C4 H4 . 0.976(16) no
C5 H5 . 0.956(19) no
C7 H7 . 0.990(16) no
C8 H8 . 0.99(2) no
C9 H9 . 0.98(2) no
C10 H10 . 0.95(2) no
C11 H11 . 0.97(2) no

loop_
_geom_contact_atom_site_label_1
_geom_contact_atom_site_label_2
_geom_contact_distance
_geom_contact_site_symmetry_2
_geom_contact_publ_flag
C2 C11 3.579(2) 3_555 no
C4 C7 3.198(2) . no
C4 C11 3.576(3) . no
C6 C11 3.367(2) 3_555 no
C6 C6 2.827(2) 3_555 no
C6 C7 3.230(3) 3_555 no
C7 C4 3.198(2) . no
C7 C6 3.230(3) 3_555 no
C7 C11 3.229(3) 3_555 no
C8 C8 3.596(3) 13_545 no
C11 C6 3.367(2) 3_555 no
C11 C2 3.579(2) 3_555 no
C11 C7 3.229(3) 3_555 no
C11 C4 3.576(3) . no
C4 H11 2.978(19) 6_545 no
C4 H5 2.985(19) 6_555 no
C5 H11 3.025(19) 6_545 no
C6 H4 2.456(15) . no
C7 H4 2.544(16) . no
C8 H8 2.830(19) 13_545 no
C9 H10 3.06(2) 6_545 no
C11 H7 3.065(16) 3_555 no
H4 C6 2.456(15) . no
H4 C7 2.544(16) . no
H5 H11 2.40(3) 1_545 no
H5 C4 2.985(19) 6_545 no
H7 C11 3.065(16) 3_555 no
H8 C8 2.830(19) 13_545 no
H8 H8 2.25(3) 13_545 no
H10 C9 3.06(2) 6_555 no
H11 H5 2.40(3) 1_565 no
H11 C4 2.978(19) 6_555 no
H11 C5 3.025(19) 6_555 no

loop_
_geom_torsion_atom_site_label_1
_geom_torsion_atom_site_label_2
_geom_torsion_atom_site_label_3
_geom_torsion_atom_site_label_4
_geom_torsion_site_symmetry_1
_geom_torsion_site_symmetry_3
_geom_torsion_site_symmetry_4
_geom_torsion
_geom_torsion_publ_flag
C2 C1 C2 C3 3_555 . . -172.73(12) no
C2 C1 C2 C6 3_555 . . 14.79(18) no
C1 C1 C2 C3 5_555 . . 7.27(16) no
C1 C1 C2 C6 5_555 . . -165.21(11) no
C1 C2 C3 C4 . . . 177.28(13) no
C1 C2 C3 C3 . . 7_555 -7.4(2) no
C6 C2 C3 C4 . . . -9.7(2) no
C6 C2 C3 C3 . . 7_555 165.63(13) no
C1 C2 C6 C7 . . . -109.71(18) no
C1 C2 C6 C11 . . . 77.7(2) no
C3 C2 C6 C7 . . . 77.5(2) no
C3 C2 C6 C11 . . . -95.10(18) no
C2 C3 C4 C5 . . . 176.86(15) no
C3 C3 C4 C5 7_555 . . 1.4(2) no
C2 C3 C3 C2 . 7_555 7_555 0.0(2) no
C2 C3 C3 C4 . 7_555 7_555 -175.56(14) no
C4 C3 C3 C2 . 7_555 7_555 175.56(14) no
C4 C3 C3 C4 . 7_555 7_555 0.0(2) no
C3 C4 C5 C5 . . 7_555 -1.4(3) no
C4 C5 C5 C4 . 7_555 7_555 0.0(3) no
C2 C6 C7 C8 . . . -172.54(17) no
C11 C6 C7 C8 . . . 0.1(3) no
C2 C6 C11 C10 . . . 173.33(17) no
C7 C6 C11 C10 . . . 0.5(3) no
C6 C7 C8 C9 . . . -0.6(3) no
C7 C8 C9 C10 . . . 0.6(3) no
C8 C9 C10 C11 . . . 0.0(3) no
C9 C10 C11 C6 . . . -0.5(3) no
